data_7055185
loop_
_publ_author_name
'Banerjee, Kaustuv'
'Biradha, Kumar'

_publ_section_title
;
 Two-dimensional coordination polymers and metal--organic gels of
 symmetrical and unsymmetrical dipyridyl \b-diketones: luminescence, dye
 absorption and mechanical properties
;
_journal_issue 3
_journal_name_full 'New J. Chem.'
_journal_page_first 1997
_journal_paper_doi 10.1039/C5NJ02193F
_journal_volume 40
_journal_year 2016
_chemical_formula_sum 'C26 H18 Mn N4 O4'
_chemical_formula_weight 505.38
_chemical_name_systematic
; 
 ? 
;
_space_group_IT_number 14
_symmetry_cell_setting monoclinic
_symmetry_space_group_name_Hall '-P 2yn'
_symmetry_space_group_name_H-M 'P 1 21/n 1'
_atom_sites_solution_hydrogens geom
_atom_sites_solution_primary direct
_atom_sites_solution_secondary difmap
_audit_creation_method SHELXL-97
_audit_update_record
;
2015-03-11 deposited with the CCDC.
2015-11-25 downloaded from the CCDC.
;
_cell_angle_alpha 90.00
_cell_angle_beta 109.752(8)
_cell_angle_gamma 90.00
_cell_formula_units_Z 2
_cell_length_a 9.297(3)
_cell_length_b 9.981(3)
_cell_length_c 13.148(4)
_cell_measurement_temperature 293(2)
_cell_volume 1148.3(6)
_computing_structure_refinement 'SHELXL-97 (Sheldrick, 1997)'
_computing_structure_solution 'SHELXS-97 (Sheldrick, 1990)'
_diffrn_ambient_temperature 293(2)
_diffrn_measured_fraction_theta_full 0.973
_diffrn_measured_fraction_theta_max 0.973
_diffrn_radiation_monochromator graphite
_diffrn_radiation_source 'fine-focus sealed tube'
_diffrn_radiation_type MoK\a
_diffrn_radiation_wavelength 0.71073
_diffrn_reflns_av_R_equivalents 0.1698
_diffrn_reflns_av_sigmaI/netI 0.1234
_diffrn_reflns_limit_h_max 11
_diffrn_reflns_limit_h_min -11
_diffrn_reflns_limit_k_max 10
_diffrn_reflns_limit_k_min -12
_diffrn_reflns_limit_l_max 16
_diffrn_reflns_limit_l_min -16
_diffrn_reflns_number 14234
_diffrn_reflns_theta_full 26.61
_diffrn_reflns_theta_max 26.61
_diffrn_reflns_theta_min 2.35
_exptl_absorpt_coefficient_mu 0.616
_exptl_absorpt_correction_T_max 0.923
_exptl_absorpt_correction_T_min 0.902
_exptl_absorpt_correction_type empirical
_exptl_absorpt_process_details sadabs
_exptl_crystal_colour 'Dark Red'
_exptl_crystal_density_diffrn 1.462
_exptl_crystal_density_method 'not measured'
_exptl_crystal_description Block
_exptl_crystal_F_000 518
_exptl_crystal_size_max 0.18
_exptl_crystal_size_mid 0.14
_exptl_crystal_size_min 0.13
_refine_diff_density_max 0.643
_refine_diff_density_min -0.604
_refine_diff_density_rms 0.106
_refine_ls_extinction_coef 0.034(6)
_refine_ls_extinction_expression Fc^*^=kFc[1+0.001xFc^2^\l^3^/sin(2\q)]^-1/4^
_refine_ls_extinction_method SHELXL
_refine_ls_goodness_of_fit_ref 1.067
_refine_ls_hydrogen_treatment mixed
_refine_ls_matrix_type full
_refine_ls_number_parameters 161
_refine_ls_number_reflns 2350
_refine_ls_number_restraints 0
_refine_ls_restrained_S_all 1.067
_refine_ls_R_factor_all 0.1576
_refine_ls_R_factor_gt 0.0699
_refine_ls_shift/su_max 0.000
_refine_ls_shift/su_mean 0.000
_refine_ls_structure_factor_coef Fsqd
_refine_ls_weighting_details 'calc w=1/[\s^2^(Fo^2^)+(0.1000P)^2^+0.0000P] where P=(Fo^2^+2Fc^2^)/3'
_refine_ls_weighting_scheme calc
_refine_ls_wR_factor_gt 0.1653
_refine_ls_wR_factor_ref 0.2109
_reflns_number_gt 1246
_reflns_number_total 2350
_reflns_threshold_expression >2sigma(I)
_cod_data_source_file c5nj02193f2.cif
_cod_data_source_block 4
_cod_depositor_comments
;
The following automatic conversions were performed:

'_symmetry_cell_setting' value 'Monoclinic' changed to 'monoclinic'
according to
/usr/data/users/saulius/crontab/automatic-downloads/rss-feeds/RSC/lib/dictionaries/cif_core.dic
dictionary named 'cif_core.dic' version 2.4.2 from 2011-04-26.

Automatic conversion script
Id: cif_fix_values 4268 2015-11-12 08:31:59Z antanas 

 Adding full bibliography for 7055182--7055186.cif.
;
_cod_original_cell_volume 1148.2(5)
_cod_original_sg_symbol_H-M P2(1)/n
_cod_database_code 7055185

loop_
_symmetry_equiv_pos_as_xyz
'x, y, z'
'-x+1/2, y+1/2, -z+1/2'
'-x, -y, -z'
'x-1/2, -y-1/2, z-1/2'

loop_
_atom_site_label
_atom_site_type_symbol
_atom_site_fract_x
_atom_site_fract_y
_atom_site_fract_z
_atom_site_U_iso_or_equiv
_atom_site_adp_type
_atom_site_occupancy
_atom_site_symmetry_multiplicity
_atom_site_calc_flag
_atom_site_refinement_flags
Mn1 Mn 0.0000 0.0000 0.0000 0.0289(4) Uani 1 2 d S
O1 O 0.0310(5) 0.1171(4) 0.1360(3) 0.0594(12) Uani 1 1 d .
O2 O 0.0905(5) 0.1530(4) -0.0650(3) 0.0617(13) Uani 1 1 d .
C1 C 0.0917(7) 0.2343(6) 0.1531(5) 0.0508(16) Uani 1 1 d .
C2 C 0.1317(8) 0.3089(6) 0.0765(5) 0.0612(19) Uani 1 1 d .
H2 H 0.1652 0.3960 0.0963 0.073 Uiso 1 1 calc R
C3 C 0.1275(7) 0.2691(6) -0.0240(5) 0.0511(16) Uani 1 1 d .
N11 N 0.2760(6) 0.4132(5) 0.4172(4) 0.0611(15) Uani 1 1 d .
C11 C 0.1167(7) 0.2870(6) 0.2636(5) 0.0500(16) Uani 1 1 d .
C12 C 0.2426(8) 0.3684(7) 0.3142(5) 0.0619(19) Uani 1 1 d .
H12 H 0.3062 0.3930 0.2759 0.074 Uiso 1 1 calc R
C13 C 0.1796(8) 0.3799(7) 0.4698(5) 0.0628(19) Uani 1 1 d .
H13 H 0.1986 0.4127 0.5393 0.075 Uiso 1 1 calc R
C14 C 0.0537(8) 0.2989(7) 0.4248(5) 0.066(2) Uani 1 1 d .
H14 H -0.0102 0.2767 0.4635 0.079 Uiso 1 1 calc R
C15 C 0.0247(8) 0.2515(7) 0.3208(5) 0.0604(18) Uani 1 1 d .
H15 H -0.0582 0.1951 0.2898 0.072 Uiso 1 1 calc R
N21 N 0.2374(10) 0.5159(7) -0.2473(7) 0.109(3) Uani 1 1 d .
C21 C 0.2968(10) 0.5542(8) -0.1378(7) 0.085(3) Uani 1 1 d .
H21 H 0.3583 0.6297 -0.1161 0.102 Uiso 1 1 calc R
C22 C 0.2606(10) 0.4763(7) -0.0651(6) 0.077(2) Uani 1 1 d .
H22 H 0.2990 0.4976 0.0081 0.092 Uiso 1 1 calc R
C23 C 0.1667(7) 0.3654(6) -0.0992(5) 0.0525(17) Uani 1 1 d .
C24 C 0.1106(8) 0.3425(7) -0.2085(5) 0.0607(18) Uani 1 1 d .
H24 H 0.0450 0.2700 -0.2322 0.073 Uiso 1 1 calc R
C25 C 0.1414(7) 0.4137(6) -0.2824(5) 0.0486(16) Uani 1 1 d .
H25 H 0.0983 0.3939 -0.3556 0.058 Uiso 1 1 calc R

loop_
_atom_site_aniso_label
_atom_site_aniso_U_11
_atom_site_aniso_U_22
_atom_site_aniso_U_33
_atom_site_aniso_U_23
_atom_site_aniso_U_13
_atom_site_aniso_U_12
Mn1 0.0393(7) 0.0227(6) 0.0209(5) 0.0000(5) 0.0052(4) -0.0008(6)
O1 0.073(3) 0.056(3) 0.046(3) -0.008(2) 0.017(2) -0.004(2)
O2 0.083(3) 0.052(3) 0.051(3) -0.007(2) 0.024(2) -0.009(2)
C1 0.057(4) 0.041(4) 0.049(4) -0.004(3) 0.011(3) -0.003(3)
C2 0.093(5) 0.049(4) 0.043(4) -0.011(3) 0.024(4) -0.016(4)
C3 0.055(4) 0.039(3) 0.054(4) -0.004(3) 0.011(3) -0.004(3)
N11 0.081(4) 0.064(4) 0.037(3) -0.009(3) 0.017(3) -0.011(3)
C11 0.052(4) 0.050(4) 0.045(3) -0.005(3) 0.013(3) -0.005(3)
C12 0.065(5) 0.068(5) 0.049(4) -0.010(3) 0.015(4) -0.008(4)
C13 0.082(5) 0.070(5) 0.039(3) -0.008(3) 0.022(4) -0.010(4)
C14 0.069(5) 0.080(5) 0.052(4) -0.010(4) 0.026(4) -0.013(4)
C15 0.062(4) 0.069(5) 0.051(4) -0.010(3) 0.020(4) -0.011(4)
N21 0.131(7) 0.109(7) 0.096(6) 0.017(5) 0.051(5) 0.039(5)
C21 0.129(8) 0.065(5) 0.067(5) -0.007(4) 0.041(5) -0.037(5)
C22 0.100(6) 0.076(6) 0.054(4) -0.007(4) 0.025(4) -0.029(4)
C23 0.066(5) 0.043(4) 0.050(4) -0.004(3) 0.022(3) -0.003(3)
C24 0.086(5) 0.053(4) 0.049(4) -0.003(3) 0.029(4) -0.005(4)
C25 0.067(4) 0.043(4) 0.037(3) -0.003(3) 0.018(3) -0.017(3)

loop_
_atom_type_symbol
_atom_type_description
_atom_type_scat_dispersion_real
_atom_type_scat_dispersion_imag
_atom_type_scat_source
C C 0.0033 0.0016 'International Tables Vol C Tables 4.2.6.8 and 6.1.1.4'
H H 0.0000 0.0000 'International Tables Vol C Tables 4.2.6.8 and 6.1.1.4'
N N 0.0061 0.0033 'International Tables Vol C Tables 4.2.6.8 and 6.1.1.4'
O O 0.0106 0.0060 'International Tables Vol C Tables 4.2.6.8 and 6.1.1.4'
Mn Mn 0.3368 0.7283 'International Tables Vol C Tables 4.2.6.8 and 6.1.1.4'

loop_
_geom_angle_atom_site_label_1
_geom_angle_atom_site_label_2
_geom_angle_atom_site_label_3
_geom_angle
_geom_angle_site_symmetry_1
_geom_angle_site_symmetry_3
O2 Mn1 O2 180.0(3) 3 .
O2 Mn1 O1 89.01(17) 3 3
O2 Mn1 O1 90.99(17) . 3
O2 Mn1 O1 90.99(17) 3 .
O2 Mn1 O1 89.01(17) . .
O1 Mn1 O1 180.0(2) 3 .
O2 Mn1 N11 92.68(19) 3 4_565
O2 Mn1 N11 87.32(19) . 4_565
O1 Mn1 N11 87.84(18) 3 4_565
O1 Mn1 N11 92.16(18) . 4_565
O2 Mn1 N11 87.32(19) 3 2_545
O2 Mn1 N11 92.68(19) . 2_545
O1 Mn1 N11 92.16(18) 3 2_545
O1 Mn1 N11 87.84(18) . 2_545
N11 Mn1 N11 180.0(4) 4_565 2_545
C1 O1 Mn1 126.1(4) . .
C3 O2 Mn1 125.9(4) . .
O1 C1 C2 124.4(6) . .
O1 C1 C11 114.1(5) . .
C2 C1 C11 121.5(5) . .
C3 C2 C1 127.8(6) . .
O2 C3 C2 126.0(6) . .
O2 C3 C23 113.1(5) . .
C2 C3 C23 120.9(5) . .
C13 N11 C12 117.6(6) . .
C13 N11 Mn1 122.1(4) . 2
C12 N11 Mn1 119.2(4) . 2
C15 C11 C12 118.0(6) . .
C15 C11 C1 121.8(6) . .
C12 C11 C1 120.0(6) . .
N11 C12 C11 122.6(6) . .
N11 C13 C14 122.6(6) . .
C13 C14 C15 118.6(6) . .
C11 C15 C14 120.4(6) . .
C25 N21 C21 123.2(7) . .
C22 C21 N21 117.3(7) . .
C21 C22 C23 120.5(7) . .
C24 C23 C22 116.5(6) . .
C24 C23 C3 119.3(6) . .
C22 C23 C3 124.1(6) . .
C25 C24 C23 125.8(7) . .
C24 C25 N21 116.5(6) . .

loop_
_geom_bond_atom_site_label_1
_geom_bond_atom_site_label_2
_geom_bond_distance
_geom_bond_site_symmetry_2
Mn1 O2 2.063(4) 3
Mn1 O2 2.063(4) .
Mn1 O1 2.073(4) 3
Mn1 O1 2.073(4) .
Mn1 N11 2.177(5) 4_565
Mn1 N11 2.177(5) 2_545
O1 C1 1.285(6) .
O2 C3 1.275(6) .
C1 C2 1.401(8) .
C1 C11 1.487(8) .
C2 C3 1.367(8) .
C3 C23 1.509(8) .
N11 C13 1.346(8) .
N11 C12 1.359(7) .
N11 Mn1 2.177(5) 2
C11 C15 1.364(8) .
C11 C12 1.395(8) .
C13 C14 1.380(9) .
C14 C15 1.384(8) .
N21 C25 1.331(10) .
N21 C21 1.409(11) .
C21 C22 1.360(10) .
C22 C23 1.387(9) .
C23 C24 1.371(8) .
C24 C25 1.311(8) .
